data_7200238
loop_
_publ_author_name
'Byres, Maureen'
'Cox, Philip J.'
'Kay, Graeme'
'Nixon, Elaine'

_publ_section_title
;
 Supramolecular structures of six adenine-carboxylic acid complexes
;
_journal_issue 1
_journal_name_full CrystEngComm
_journal_page_first 135
_journal_paper_doi 10.1039/b811243f
_journal_volume 11
_journal_year 2009
_chemical_compound_source 'synthesis as described'
_chemical_formula_moiety
;
C5 H5 N5, 2(C7 H6 O2)
;
_chemical_formula_sum 'C19 H17 N5 O4'
_chemical_formula_weight 379.38
_chemical_name_systematic
;
Adenine - benzoic acid (1:2) co-crystal
;
_space_group_IT_number 2
_symmetry_cell_setting triclinic
_symmetry_Int_Tables_number 2
_symmetry_space_group_name_Hall '-P 1'
_symmetry_space_group_name_H-M 'P -1'
_atom_sites_solution_hydrogens geom
_atom_sites_solution_primary direct
_atom_sites_solution_secondary difmap
_audit_creation_date 2008-02-12T16:18:37-00:00
_audit_creation_method 'WinGX routine CIF_UPDATE'
_cell_angle_alpha 81.003(2)
_cell_angle_beta 76.327(2)
_cell_angle_gamma 70.344(2)
_cell_formula_units_Z 2
_cell_length_a 6.9422(2)
_cell_length_b 10.1547(4)
_cell_length_c 14.1896(5)
_cell_measurement_reflns_used 4094
_cell_measurement_temperature 120(2)
_cell_measurement_theta_max 27.48
_cell_measurement_theta_min 1
_cell_measurement_wavelength 0.71073
_cell_volume 912.09(6)
_computing_cell_refinement 'DENZO and COLLECT'
_computing_data_collection
;
DENZO (Otwinowski and Minor, 1997), COLLECT (Hooft, 1998)
;
_computing_data_reduction 'DENZO and COLLECT'
_computing_molecular_graphics
;
PLATON (Spek,2002)
;
_computing_publication_material 'WinGX publication routines (Farrugia, 1999)'
_computing_structure_refinement 'SHELXL-97 (Sheldrick, 1997)'
_computing_structure_solution 'SIR97 (Altomare et al.,1999)'
_diffrn_ambient_temperature 120(2)
_diffrn_detector_area_resol_mean 9.091
_diffrn_measured_fraction_theta_full 0.994
_diffrn_measured_fraction_theta_max 0.994
_diffrn_measurement_device_type
;
Bruker-Nonius KappaCCD Area Detector
;
_diffrn_measurement_method
;
\f and \w scans
;
_diffrn_radiation_monochromator graphite
_diffrn_radiation_probe x-ray
_diffrn_radiation_type MoK\a
_diffrn_radiation_wavelength 0.71073
_diffrn_reflns_av_R_equivalents 0.0405
_diffrn_reflns_av_unetI/netI 0.0326
_diffrn_reflns_limit_h_max 8
_diffrn_reflns_limit_h_min -8
_diffrn_reflns_limit_k_max 13
_diffrn_reflns_limit_k_min -13
_diffrn_reflns_limit_l_max 18
_diffrn_reflns_limit_l_min -18
_diffrn_reflns_number 19200
_diffrn_reflns_theta_full 27.45
_diffrn_reflns_theta_max 27.45
_diffrn_reflns_theta_min 3.2
_diffrn_standards_decay_% 0
_diffrn_standards_number 0
_exptl_absorpt_coefficient_mu 0.1
_exptl_absorpt_correction_T_max 0.9881
_exptl_absorpt_correction_T_min 0.8606
_exptl_absorpt_correction_type multi-scan
_exptl_absorpt_process_details 'SADABS V2.10 (Sheldrick, G.M., 2003)'
_exptl_crystal_colour colourless
_exptl_crystal_density_diffrn 1.381
_exptl_crystal_density_method 'not measured'
_exptl_crystal_description slab
_exptl_crystal_F_000 396
_exptl_crystal_size_max 0.34
_exptl_crystal_size_mid 0.28
_exptl_crystal_size_min 0.12
_refine_diff_density_max 0.252
_refine_diff_density_min -0.224
_refine_diff_density_rms 0.04
_refine_ls_extinction_method none
_refine_ls_goodness_of_fit_ref 1.045
_refine_ls_hydrogen_treatment constr
_refine_ls_matrix_type full
_refine_ls_number_parameters 288
_refine_ls_number_reflns 4139
_refine_ls_number_restraints 26
_refine_ls_restrained_S_all 1.045
_refine_ls_R_factor_all 0.0562
_refine_ls_R_factor_gt 0.0415
_refine_ls_shift/su_max 0.001
_refine_ls_shift/su_mean 0
_refine_ls_structure_factor_coef Fsqd
_refine_ls_weighting_details 'calc w=1/[\s^2^(Fo^2^)+(0.0433P)^2^+0.2515P] where P=(Fo^2^+2Fc^2^)/3'
_refine_ls_weighting_scheme calc
_refine_ls_wR_factor_gt 0.0946
_refine_ls_wR_factor_ref 0.1007
_reflns_number_gt 3362
_reflns_number_total 4139
_reflns_threshold_expression >2sigma(I)
_cod_data_source_file b811243f.txt
_cod_data_source_block adba
_cod_original_cell_volume 912.09(5)
_cod_database_code 7200238

loop_
_symmetry_equiv_pos_as_xyz
'x, y, z'
'-x, -y, -z'

loop_
_atom_site_label
_atom_site_type_symbol
_atom_site_fract_x
_atom_site_fract_y
_atom_site_fract_z
_atom_site_U_iso_or_equiv
_atom_site_adp_type
_atom_site_occupancy
_atom_site_symmetry_multiplicity
_atom_site_calc_flag
_atom_site_refinement_flags
_atom_site_disorder_assembly
_atom_site_disorder_group
N1A N 0.6078(2) 0.77093(13) -0.02817(10) 0.0241(3) Uani 0.907(3) 1 d PD A 1
N2A N 0.8606(2) 0.88840(14) -0.03692(11) 0.0226(3) Uani 0.907(3) 1 d PD A 1
N3A N 0.53323(19) 0.93323(15) 0.19995(9) 0.0244(3) Uani 0.907(3) 1 d PD A 1
N4A N 0.8095(2) 0.99364(16) 0.11381(10) 0.0233(3) Uani 0.907(3) 1 d PD A 1
H4A H 0.911 1.0314 0.0992 0.028 Uiso 0.907(3) 1 calc PR A 1
N5A N 0.3375(3) 0.7678(3) 0.1037(2) 0.0257(5) Uani 0.907(3) 1 d PD A 1
H5A H 0.2931 0.7205 0.0713 0.031 Uiso 0.907(3) 1 calc PR A 1
H5B H 0.2704 0.7899 0.1628 0.031 Uiso 0.907(3) 1 calc PR A 1
C1A C 0.7731(2) 0.81316(15) -0.07136(12) 0.0244(3) Uani 0.907(3) 1 d PD A 1
H1A H 0.8363 0.7855 -0.1353 0.029 Uiso 0.907(3) 1 calc PR A 1
C2A C 0.7618(2) 0.91900(17) 0.05530(11) 0.0206(3) Uani 0.907(3) 1 d PD A 1
C3A C 0.5906(2) 0.88216(14) 0.10872(10) 0.0221(3) Uani 0.907(3) 1 d PD A 1
C4A C 0.5064(2) 0.80620(14) 0.06338(11) 0.0220(3) Uani 0.907(3) 1 d PD A 1
C5A C 0.6694(2) 0.99790(18) 0.19867(10) 0.0250(3) Uani 0.907(3) 1 d PD A 1
H5C H 0.6693 1.0434 0.2523 0.03 Uiso 0.907(3) 1 calc PR A 1
N1B N 0.492(2) 0.1165(14) -0.1920(9) 0.023(2) Uiso 0.093(3) 1 d PD A 2
N2B N 0.197(3) 0.0449(18) -0.1016(11) 0.023(2) Uiso 0.093(3) 1 d PD A 2
N3B N 0.331(2) 0.2135(14) 0.0617(9) 0.023(2) Uiso 0.093(3) 1 d PD A 2
N4B N 0.092(2) 0.1017(16) 0.0684(10) 0.023(2) Uiso 0.093(3) 1 d PD A 2
H4B H -0.0104 0.0656 0.0918 0.027 Uiso 0.093(3) 1 calc PR A 2
N5B N 0.677(4) 0.209(3) -0.114(2) 0.023(2) Uiso 0.093(3) 1 d PD A 2
H5X H 0.779 0.1953 -0.1658 0.027 Uiso 0.093(3) 1 calc PR A 2
H5Y H 0.6864 0.2449 -0.064 0.027 Uiso 0.093(3) 1 calc PR A 2
C1B C 0.343(2) 0.0579(15) -0.1830(9) 0.0157(19) Uiso 0.093(3) 1 d PD A 2
H1X H 0.3368 0.0212 -0.2394 0.019 Uiso 0.093(3) 1 calc PR A 2
C2B C 0.207(2) 0.1023(18) -0.0236(12) 0.0157(19) Uiso 0.093(3) 1 d PD A 2
C3B C 0.3553(16) 0.1708(12) -0.0271(7) 0.0157(19) Uiso 0.093(3) 1 d PD A 2
C4B C 0.5048(17) 0.1730(13) -0.1130(8) 0.0157(19) Uiso 0.093(3) 1 d PD A 2
C5B C 0.1759(19) 0.1726(13) 0.1162(10) 0.0157(19) Uiso 0.093(3) 1 d PD A 2
H5Z H 0.1254 0.19 0.1828 0.019 Uiso 0.093(3) 1 calc PR A 2
O1 O 0.49125(15) 0.36228(11) 0.14553(7) 0.0348(2) Uani 1 1 d . . .
H1 H 0.4666 0.325 0.1028 0.042 Uiso 1 1 calc R . .
O2 O 0.74443(15) 0.39878(11) 0.02403(7) 0.0333(2) Uani 1 1 d . . .
C6 C 0.7094(2) 0.47533(13) 0.17919(9) 0.0253(3) Uani 1 1 d . . .
C7 C 0.5867(2) 0.49898(14) 0.27201(10) 0.0305(3) Uani 1 1 d . . .
H7 H 0.4623 0.4737 0.291 0.037 Uiso 1 1 calc R . .
C8 C 0.6474(2) 0.55972(15) 0.33658(11) 0.0388(3) Uani 1 1 d . . .
H8 H 0.5638 0.5766 0.3996 0.047 Uiso 1 1 calc R . .
C9 C 0.8291(3) 0.59563(16) 0.30914(12) 0.0427(4) Uani 1 1 d . . .
H9 H 0.8708 0.6361 0.3538 0.051 Uiso 1 1 calc R . .
C10 C 0.9505(2) 0.57308(15) 0.21736(11) 0.0380(3) Uani 1 1 d . . .
H10 H 1.075 0.5983 0.1989 0.046 Uiso 1 1 calc R . .
C11 C 0.8908(2) 0.51366(14) 0.15201(10) 0.0303(3) Uani 1 1 d . . .
H11 H 0.9737 0.4991 0.0886 0.036 Uiso 1 1 calc R . .
C12 C 0.65076(19) 0.40923(13) 0.10822(9) 0.0254(3) Uani 1 1 d . . .
O3 O -0.30044(13) 0.12710(10) 0.63054(6) 0.0282(2) Uani 1 1 d . . .
H3 H -0.3649 0.1113 0.687 0.034 Uiso 1 1 calc R . .
O4 O -0.05518(15) 0.11742(12) 0.71092(7) 0.0395(3) Uani 1 1 d . . .
C13 C 0.00999(19) 0.16268(13) 0.53844(9) 0.0231(3) Uani 1 1 d . . .
C14 C 0.2187(2) 0.14953(15) 0.53057(10) 0.0302(3) Uani 1 1 d . . .
H14 H 0.2814 0.1184 0.5861 0.036 Uiso 1 1 calc R . .
C15 C 0.3355(2) 0.18166(16) 0.44207(11) 0.0368(3) Uani 1 1 d . . .
H15 H 0.4785 0.1719 0.437 0.044 Uiso 1 1 calc R . .
C16 C 0.2456(2) 0.22787(15) 0.36084(10) 0.0357(3) Uani 1 1 d . . .
H16 H 0.326 0.2512 0.3004 0.043 Uiso 1 1 calc R . .
C17 C 0.0385(2) 0.23997(15) 0.36795(10) 0.0344(3) Uani 1 1 d . . .
H17 H -0.0233 0.2707 0.3121 0.041 Uiso 1 1 calc R . .
C18 C -0.0792(2) 0.20741(14) 0.45617(9) 0.0284(3) Uani 1 1 d . . .
H18 H -0.2214 0.2156 0.4607 0.034 Uiso 1 1 calc R . .
C19 C -0.11665(19) 0.13293(13) 0.63489(9) 0.0251(3) Uani 1 1 d . . .

loop_
_atom_site_aniso_label
_atom_site_aniso_U_11
_atom_site_aniso_U_22
_atom_site_aniso_U_33
_atom_site_aniso_U_23
_atom_site_aniso_U_13
_atom_site_aniso_U_12
N1A 0.0235(7) 0.0259(7) 0.0236(7) -0.0013(5) -0.0035(5) -0.0099(5)
N2A 0.0194(7) 0.0285(7) 0.0203(8) -0.0017(6) -0.0024(6) -0.0091(5)
N3A 0.0231(7) 0.0323(8) 0.0184(6) 0.0006(5) -0.0036(5) -0.0110(6)
N4A 0.0201(6) 0.0328(9) 0.0199(6) -0.0016(5) -0.0039(5) -0.0122(6)
N5A 0.0251(7) 0.0298(14) 0.0259(11) -0.0026(7) -0.0014(6) -0.0156(9)
C1A 0.0236(8) 0.0278(8) 0.0206(8) -0.0029(6) -0.0021(6) -0.0075(6)
C2A 0.0177(7) 0.0239(8) 0.0199(8) 0.0008(6) -0.0049(6) -0.0066(6)
C3A 0.0200(7) 0.0251(7) 0.0207(7) 0.0024(5) -0.0053(5) -0.0074(5)
C4A 0.0219(7) 0.0208(7) 0.0223(7) 0.0032(6) -0.0061(6) -0.0062(5)
C5A 0.0228(7) 0.0337(9) 0.0200(7) -0.0002(6) -0.0045(5) -0.0115(6)
O1 0.0398(6) 0.0498(6) 0.0246(5) -0.0054(4) -0.0032(4) -0.0280(5)
O2 0.0328(5) 0.0446(6) 0.0239(5) -0.0044(4) -0.0017(4) -0.0160(4)
C6 0.0279(7) 0.0215(6) 0.0260(7) 0.0013(5) -0.0076(5) -0.0068(5)
C7 0.0298(7) 0.0296(7) 0.0305(7) -0.0033(6) -0.0048(6) -0.0079(6)
C8 0.0455(9) 0.0348(8) 0.0335(8) -0.0130(6) -0.0056(6) -0.0059(7)
C9 0.0576(10) 0.0335(8) 0.0464(9) -0.0090(7) -0.0182(8) -0.0187(7)
C10 0.0440(8) 0.0320(8) 0.0460(9) 0.0035(6) -0.0147(7) -0.0211(7)
C11 0.0342(7) 0.0267(7) 0.0301(7) 0.0038(5) -0.0063(6) -0.0124(6)
C12 0.0255(6) 0.0250(7) 0.0241(7) 0.0019(5) -0.0054(5) -0.0071(5)
O3 0.0243(5) 0.0434(6) 0.0181(4) 0.0003(4) -0.0014(3) -0.0153(4)
O4 0.0342(5) 0.0674(7) 0.0216(5) -0.0019(5) -0.0089(4) -0.0204(5)
C13 0.0256(6) 0.0223(6) 0.0234(6) -0.0042(5) -0.0037(5) -0.0096(5)
C14 0.0271(7) 0.0386(8) 0.0288(7) -0.0082(6) -0.0058(5) -0.0125(6)
C15 0.0273(7) 0.0467(9) 0.0406(8) -0.0115(7) 0.0014(6) -0.0189(6)
C16 0.0381(8) 0.0358(8) 0.0304(7) -0.0032(6) 0.0071(6) -0.0173(6)
C17 0.0358(8) 0.0374(8) 0.0248(7) 0.0040(6) -0.0038(6) -0.0094(6)
C18 0.0250(6) 0.0329(7) 0.0265(7) 0.0009(5) -0.0043(5) -0.0100(5)
C19 0.0245(6) 0.0287(7) 0.0231(6) -0.0036(5) -0.0052(5) -0.0087(5)

loop_
_atom_type_symbol
_atom_type_description
_atom_type_scat_dispersion_real
_atom_type_scat_dispersion_imag
_atom_type_scat_source
C C 0.0033 0.0016 'International Tables Vol C Tables 4.2.6.8 and 6.1.1.4'
H H 0 0 'International Tables Vol C Tables 4.2.6.8 and 6.1.1.4'
N N 0.0061 0.0033 'International Tables Vol C Tables 4.2.6.8 and 6.1.1.4'
O O 0.0106 0.006 'International Tables Vol C Tables 4.2.6.8 and 6.1.1.4'

loop_
_geom_angle_atom_site_label_1
_geom_angle_atom_site_label_2
_geom_angle_atom_site_label_3
_geom_angle
_geom_angle_site_symmetry_1
_geom_angle_site_symmetry_3
_geom_angle_publ_flag
C1A N1A C4A 119.79(12) . . ?
C1A N2A C2A 110.71(14) . . ?
C5A N3A C3A 103.93(12) . . ?
C5A N4A C2A 106.30(12) . . ?
C5A N4A H4A 126.9 . . ?
C2A N4A H4A 126.9 . . ?
C4A N5A H5A 120 . . ?
C4A N5A H5B 120 . . ?
H5A N5A H5B 120 . . ?
N2A C1A N1A 128.75(14) . . ?
N2A C1A H1A 115.6 . . ?
N1A C1A H1A 115.6 . . ?
N2A C2A N4A 127.10(13) . . ?
N2A C2A C3A 126.77(15) . . ?
N4A C2A C3A 106.12(14) . . ?
C2A C3A N3A 109.90(13) . . ?
C2A C3A C4A 117.50(13) . . ?
N3A C3A C4A 132.59(13) . . ?
N5A C4A N1A 118.94(15) . . ?
N5A C4A C3A 124.65(16) . . ?
N1A C4A C3A 116.41(12) . . ?
N3A C5A N4A 113.75(14) . . ?
N3A C5A H5C 123.1 . . ?
N4A C5A H5C 123.1 . . ?
C1B N1B C4B 118.6(11) . . ?
C2B N2B C1B 114.6(13) . . ?
C5B N3B C3B 105.1(12) . . ?
C2B N4B C5B 102.7(11) . . ?
C2B N4B H4B 128.7 . . ?
C5B N4B H4B 128.7 . . ?
C4B N5B H5X 120 . . ?
C4B N5B H5Y 120 . . ?
H5X N5B H5Y 120 . . ?
N1B C1B N2B 127.2(13) . . ?
N1B C1B H1X 116.4 . . ?
N2B C1B H1X 116.4 . . ?
N2B C2B N4B 129.0(13) . . ?
N2B C2B C3B 122.4(13) . . ?
N4B C2B C3B 108.6(11) . . ?
N3B C3B C4B 132.1(11) . . ?
N3B C3B C2B 108.9(11) . . ?
C4B C3B C2B 118.7(10) . . ?
N5B C4B N1B 119.4(15) . . ?
N5B C4B C3B 121.3(16) . . ?
N1B C4B C3B 118.4(10) . . ?
N3B C5B N4B 114.7(12) . . ?
N3B C5B H5Z 122.6 . . ?
N4B C5B H5Z 122.6 . . ?
C12 O1 H1 109.5 . . ?
C11 C6 C7 119.64(12) . . ?
C11 C6 C12 119.03(12) . . ?
C7 C6 C12 121.33(11) . . ?
C8 C7 C6 119.73(13) . . ?
C8 C7 H7 120.1 . . ?
C6 C7 H7 120.1 . . ?
C9 C8 C7 120.06(14) . . ?
C9 C8 H8 120 . . ?
C7 C8 H8 120 . . ?
C10 C9 C8 120.45(14) . . ?
C10 C9 H9 119.8 . . ?
C8 C9 H9 119.8 . . ?
C9 C10 C11 120.04(14) . . ?
C9 C10 H10 120 . . ?
C11 C10 H10 120 . . ?
C10 C11 C6 120.07(13) . . ?
C10 C11 H11 120 . . ?
C6 C11 H11 120 . . ?
O2 C12 O1 123.77(12) . . ?
O2 C12 C6 122.62(11) . . ?
O1 C12 C6 113.60(11) . . ?
C19 O3 H3 109.5 . . ?
C14 C13 C18 119.26(12) . . ?
C14 C13 C19 119.73(11) . . ?
C18 C13 C19 120.98(11) . . ?
C15 C14 C13 120.13(13) . . ?
C15 C14 H14 119.9 . . ?
C13 C14 H14 119.9 . . ?
C14 C15 C16 120.42(13) . . ?
C14 C15 H15 119.8 . . ?
C16 C15 H15 119.8 . . ?
C17 C16 C15 119.76(13) . . ?
C17 C16 H16 120.1 . . ?
C15 C16 H16 120.1 . . ?
C16 C17 C18 120.15(13) . . ?
C16 C17 H17 119.9 . . ?
C18 C17 H17 119.9 . . ?
C17 C18 C13 120.28(12) . . ?
C17 C18 H18 119.9 . . ?
C13 C18 H18 119.9 . . ?
O4 C19 O3 123.41(12) . . ?
O4 C19 C13 122.67(11) . . ?
O3 C19 C13 113.91(10) . . ?

loop_
_geom_bond_atom_site_label_1
_geom_bond_atom_site_label_2
_geom_bond_distance
_geom_bond_site_symmetry_2
_geom_bond_publ_flag
N1A C1A 1.339(2) . ?
N1A C4A 1.362(2) . ?
N2A C1A 1.3268(19) . ?
N2A C2A 1.3560(19) . ?
N3A C5A 1.315(2) . ?
N3A C3A 1.3895(19) . ?
N4A C5A 1.3536(19) . ?
N4A C2A 1.367(2) . ?
N4A H4A 0.88 . ?
N5A C4A 1.332(2) . ?
N5A H5A 0.88 . ?
N5A H5B 0.88 . ?
C1A H1A 0.95 . ?
C2A C3A 1.3828(19) . ?
C3A C4A 1.409(2) . ?
C5A H5C 0.95 . ?
N1B C1B 1.329(14) . ?
N1B C4B 1.370(14) . ?
N2B C2B 1.353(14) . ?
N2B C1B 1.364(15) . ?
N3B C5B 1.317(14) . ?
N3B C3B 1.352(13) . ?
N4B C2B 1.361(14) . ?
N4B C5B 1.393(14) . ?
N4B H4B 0.88 . ?
N5B C4B 1.354(16) . ?
N5B H5X 0.88 . ?
N5B H5Y 0.88 . ?
C1B H1X 0.95 . ?
C2B C3B 1.410(14) . ?
C3B C4B 1.404(12) . ?
C5B H5Z 0.95 . ?
O1 C12 1.3163(15) . ?
O1 H1 0.84 . ?
O2 C12 1.2195(15) . ?
C6 C11 1.3924(18) . ?
C6 C7 1.3960(18) . ?
C6 C12 1.4900(18) . ?
C7 C8 1.389(2) . ?
C7 H7 0.95 . ?
C8 C9 1.382(2) . ?
C8 H8 0.95 . ?
C9 C10 1.379(2) . ?
C9 H9 0.95 . ?
C10 C11 1.386(2) . ?
C10 H10 0.95 . ?
C11 H11 0.95 . ?
O3 C19 1.3131(15) . ?
O3 H3 0.84 . ?
O4 C19 1.2207(15) . ?
C13 C14 1.3887(17) . ?
C13 C18 1.3923(17) . ?
C13 C19 1.4892(17) . ?
C14 C15 1.382(2) . ?
C14 H14 0.95 . ?
C15 C16 1.383(2) . ?
C15 H15 0.95 . ?
C16 C17 1.382(2) . ?
C16 H16 0.95 . ?
C17 C18 1.3828(18) . ?
C17 H17 0.95 . ?
C18 H18 0.95 . ?

loop_
_geom_hbond_atom_site_label_D
_geom_hbond_atom_site_label_H
_geom_hbond_atom_site_label_A
_geom_hbond_distance_DH
_geom_hbond_distance_HA
_geom_hbond_distance_DA
_geom_hbond_angle_DHA
_geom_hbond_site_symmetry_A
O1 H1 N1A 0.84 1.8 2.6357(15) 170.2 2_665
O1 H1 N3B 0.84 1.92 2.694(14) 152.3 .
O3 H3 N3A 0.84 1.84 2.6721(15) 170.2 2_566
O3 H3 N1B 0.84 1.77 2.596(12) 167.7 1_456
N5A H5B O4 0.88 2.15 3.017(2) 166.3 2_566
N5A H5A O2 0.88 2.06 2.927(2) 167.1 2_665
N4A H4A N2A 0.88 1.98 2.8506(17) 167.6 2_775
N5B H5X O4 0.88 1.97 2.80(3) 156.7 1_654
N5B H5Y O2 0.88 2.33 3.17(2) 159.2 .
N4B H4B N2B 0.88 1.95 2.796(19) 160.1 2

loop_
_geom_torsion_atom_site_label_1
_geom_torsion_atom_site_label_2
_geom_torsion_atom_site_label_3
_geom_torsion_atom_site_label_4
_geom_torsion
_geom_torsion_site_symmetry_1
_geom_torsion_site_symmetry_2
_geom_torsion_site_symmetry_3
_geom_torsion_site_symmetry_4
_geom_torsion_publ_flag
C2A N2A C1A N1A 1.6(2) . . . . ?
C4A N1A C1A N2A 0.3(2) . . . . ?
C1A N2A C2A N4A 179.55(15) . . . . ?
C1A N2A C2A C3A -1.3(2) . . . . ?
C5A N4A C2A N2A 179.80(15) . . . . ?
C5A N4A C2A C3A 0.47(17) . . . . ?
N2A C2A C3A N3A -179.58(14) . . . . ?
N4A C2A C3A N3A -0.26(16) . . . . ?
N2A C2A C3A C4A -0.8(2) . . . . ?
N4A C2A C3A C4A 178.56(13) . . . . ?
C5A N3A C3A C2A -0.07(16) . . . . ?
C5A N3A C3A C4A -178.64(15) . . . . ?
C1A N1A C4A N5A 177.5(2) . . . . ?
C1A N1A C4A C3A -2.48(19) . . . . ?
C2A C3A C4A N5A -177.3(2) . . . . ?
N3A C3A C4A N5A 1.2(3) . . . . ?
C2A C3A C4A N1A 2.63(19) . . . . ?
N3A C3A C4A N1A -178.88(14) . . . . ?
C3A N3A C5A N4A 0.39(17) . . . . ?
C2A N4A C5A N3A -0.56(19) . . . . ?
C4B N1B C1B N2B -1(2) . . . . ?
C2B N2B C1B N1B 2(3) . . . . ?
C1B N2B C2B N4B -176.9(18) . . . . ?
C1B N2B C2B C3B 0(3) . . . . ?
C5B N4B C2B N2B 178.3(19) . . . . ?
C5B N4B C2B C3B 0.7(19) . . . . ?
C5B N3B C3B C4B -173.9(14) . . . . ?
C5B N3B C3B C2B 0.1(16) . . . . ?
N2B C2B C3B N3B -178.3(17) . . . . ?
N4B C2B C3B N3B -0.5(19) . . . . ?
N2B C2B C3B C4B -3(2) . . . . ?
N4B C2B C3B C4B 174.3(13) . . . . ?
C1B N1B C4B N5B 167(2) . . . . ?
C1B N1B C4B C3B -2.2(19) . . . . ?
N3B C3B C4B N5B 8(3) . . . . ?
C2B C3B C4B N5B -165(2) . . . . ?
N3B C3B C4B N1B 177.7(14) . . . . ?
C2B C3B C4B N1B 4.3(19) . . . . ?
C3B N3B C5B N4B 0.4(17) . . . . ?
C2B N4B C5B N3B -0.7(19) . . . . ?
C11 C6 C7 C8 -0.4(2) . . . . ?
C12 C6 C7 C8 179.42(12) . . . . ?
C6 C7 C8 C9 -0.4(2) . . . . ?
C7 C8 C9 C10 0.7(2) . . . . ?
C8 C9 C10 C11 -0.2(2) . . . . ?
C9 C10 C11 C6 -0.6(2) . . . . ?
C7 C6 C11 C10 0.94(19) . . . . ?
C12 C6 C11 C10 -178.88(12) . . . . ?
C11 C6 C12 O2 -6.91(19) . . . . ?
C7 C6 C12 O2 173.28(12) . . . . ?
C11 C6 C12 O1 172.29(11) . . . . ?
C7 C6 C12 O1 -7.53(17) . . . . ?
C18 C13 C14 C15 0.5(2) . . . . ?
C19 C13 C14 C15 -177.73(12) . . . . ?
C13 C14 C15 C16 0.4(2) . . . . ?
C14 C15 C16 C17 -1.0(2) . . . . ?
C15 C16 C17 C18 0.7(2) . . . . ?
C16 C17 C18 C13 0.2(2) . . . . ?
C14 C13 C18 C17 -0.8(2) . . . . ?
C19 C13 C18 C17 177.42(12) . . . . ?
C14 C13 C19 O4 11.2(2) . . . . ?
C18 C13 C19 O4 -166.95(13) . . . . ?
C14 C13 C19 O3 -169.72(11) . . . . ?
C18 C13 C19 O3 12.09(18) . . . . ?
